data_1560196
loop_
_publ_author_name
'Oliver Tschauner'
'Chi Ma'
'Matthew G. Newville'
'Antonio Lanzirotti'

_publ_section_title
;
 Structure Analysis of Natural Wangdaodeite-LiNbO3-Type FeTiO3
;
_journal_name_full Minerals
_journal_page_first 1072
_journal_paper_doi 10.3390/min10121072
_journal_volume 10
_journal_year 2020
_chemical_compound_source 'Noerdlinger Ries'
_chemical_formula_sum 'Fe5.52 Mn0.48 O18 Ti6'
_chemical_formula_weight 909.915
_chemical_name_mineral wangdaodeite
_chemical_name_systematic Irontitanate
_space_group_IT_number 148
_space_group_name_Hall '-R 3'
_space_group_name_H-M_alt 'R -3 :H'
_symmetry_cell_setting trigonal
_symmetry_space_group_name_Hall '-R 3'
_symmetry_space_group_name_H-M 'R -3 :H'
_cell_angle_alpha 90.0
_cell_angle_beta 90.0
_cell_angle_gamma 120.0
_cell_formula_units_Z 1
_cell_length_a 5.0788(4)
_cell_length_b 5.0788(4)
_cell_length_c 14.0860(20)
_cell_measurement_temperature 293
_cell_volume 314.66(6)
_exptl_crystal_density_meas 4.854(2)
_pd_char_particle_morphology subhedral
_cod_data_source_file minerals-999323-supplementary.cif
_cod_data_source_block Wangda
_cod_original_cell_volume 314.66(4)
_cod_original_sg_symbol_Hall R-3
_cod_original_sg_symbol_H-M 'R -3'
_cod_original_formula_sum 'Fe5.52 Mn0.48 Ti6 O18'
_cod_database_code 1560196

loop_
_symmetry_equiv_pos_site_id
_symmetry_equiv_pos_as_xyz
1 +x,+y,+z
2 -y,x-y,+z
3 y-x,-x,+z
-1 -x,-y,-z
-2 +y,y-x,-z
-3 x-y,+x,-z
101 +x+1/3,+y+2/3,+z+2/3
102 -y+1/3,x-y+2/3,+z+2/3
103 y-x+1/3,-x+2/3,+z+2/3
-101 -x+2/3,-y+1/3,-z+1/3
-102 +y+2/3,y-x+1/3,-z+1/3
-103 x-y+2/3,+x+1/3,-z+1/3
201 +x+2/3,+y+1/3,+z+1/3
202 -y+2/3,x-y+1/3,+z+1/3
203 y-x+2/3,-x+1/3,+z+1/3
-201 -x+1/3,-y+2/3,-z+2/3
-202 +y+1/3,y-x+2/3,-z+2/3
-203 x-y+1/3,+x+2/3,-z+2/3

loop_
_atom_site_label
_atom_site_type_symbol
_atom_site_thermal_displace_type
_atom_site_fract_x
_atom_site_fract_y
_atom_site_fract_z
_atom_site_occupancy
_atom_site_U_iso_or_equiv
_atom_site_calc_flag
_atom_site_refinement_flags
_atom_site_disorder_assembly
_atom_site_disorder_group
Fe Fe Uiso 0.00000 0.00000 0.284(2) 0.920 0.0150(10) . . . .
Mn Mn Uiso 0.00000 0.00000 0.284(2) 0.080 0.0150(10) . . . .
Ti Ti Uiso 0.00000 0.00000 0.00000(15) 1.000 0.03(2) . . . .
O O Uiso 0.3149(2) 0.03(2) 0.244(4) 1.000 0.0030(10) . . . .

loop_
_atom_type_symbol
_atom_type_number_in_cell
Fe 6.0
Ti 6.0
O 18.0

loop_
_geom_angle_atom_site_label_1
_geom_angle_atom_site_label_2
_geom_angle_atom_site_label_3
_geom_angle
_geom_angle_site_symmetry_1
_geom_angle_site_symmetry_2
_geom_angle_site_symmetry_3
_geom_angle_publ_flag
O Fe O 109(5) . . 2_555 yes
O Fe O 110(4) . . 3_555 yes
O Fe O 108(4) 2_555 . 3_555 yes
O Mn O 109(5) . . 2_555 yes
O Mn O 110(4) . . 3_555 yes
O Mn O 87(3) . . 10_545 yes
O Mn O 84(3) . . 11_555 yes
O Mn O 154(3) . . 12_445 yes
O Mn O 108(4) 2_555 . 3_555 yes
O Mn O 154(3) 2_555 . 10_545 yes
O Mn O 87(3) 2_555 . 11_555 yes
O Mn O 84(3) 2_555 . 12_445 yes
O Mn O 85(3) 3_555 . 10_545 yes
O Mn O 154(3) 3_555 . 11_555 yes
O Mn O 86(3) 3_555 . 12_445 yes
O Mn O 74(2) 10_545 . 11_555 yes
O Mn O 73.7(19) 10_545 . 12_445 yes
O Mn O 74(3) 11_555 . 12_445 yes
O Ti O 88(3) 7_444 . 8_544 yes
O Ti O 88(3) 7_444 . 9_554 yes
O Ti O 180.00 7_444 . 16_555 yes
O Ti O 92(3) 7_444 . 17_455 yes
O Ti O 92(3) 7_444 . 18_445 yes
O Ti O 88(3) 8_544 . 9_554 yes
O Ti O 92(3) 8_544 . 16_555 yes
O Ti O 180.00 8_544 . 17_455 yes
O Ti O 92(3) 8_544 . 18_445 yes
O Ti O 92(3) 9_554 . 16_555 yes
O Ti O 92(3) 9_554 . 17_455 yes
O Ti O 180.00 9_554 . 18_445 yes
O Ti O 88(3) 16_555 . 17_455 yes
O Ti O 88(3) 16_555 . 18_445 yes
O Ti O 88(3) 17_455 . 18_445 yes
Fe O Ti 107(3) . . 13_555 yes
Mn O Mn 93(3) . . 10_545 yes
Mn O Mn 93(3) . . 11_545 yes
Mn O Mn 93(3) . . 12_545 yes
Mn O Ti 107(3) . . 13_555 yes
Fe O Ti 107(3) 2_555 . 13_555 yes
Mn O Mn 93(3) 2_555 . 10_545 yes
Mn O Mn 93(3) 2_555 . 11_545 yes
Mn O Mn 93(3) 2_555 . 12_545 yes
Mn O Ti 107(3) 2_555 . 13_555 yes
Fe O Ti 107(3) 3_555 . 13_555 yes
Mn O Mn 93(3) 3_555 . 10_545 yes
Mn O Mn 93(3) 3_555 . 11_545 yes
Mn O Mn 93(3) 3_555 . 12_545 yes
Mn O Ti 107(3) 3_555 . 13_555 yes
Mn O Ti 76.2(17) 10_545 . 13_555 yes
Mn O Ti 76.2(17) 11_545 . 13_555 yes
Mn O Ti 76.2(17) 12_545 . 13_555 yes

loop_
_geom_bond_atom_site_label_1
_geom_bond_atom_site_label_2
_geom_bond_distance
_geom_bond_site_symmetry_1
_geom_bond_site_symmetry_2
_geom_bond_publ_flag
Fe O 1.63(5) . . yes
Fe O 1.65(9) . 2_555 yes
Fe O 1.64(4) . 3_555 yes
Mn O 1.63(5) . . yes
Mn O 1.65(9) . 2_555 yes
Mn O 1.64(4) . 3_555 yes
Mn O 2.71(7) . 10_545 yes
Mn O 2.72(8) . 11_555 yes
Mn O 2.72(8) . 12_445 yes
Ti O 2.11(7) . 7_444 yes
Ti O 2.10(10) . 8_544 yes
Ti O 2.11(5) . 9_554 yes
Ti O 2.11(7) . 16_555 yes
Ti O 2.10(10) . 17_455 yes
Ti O 2.11(5) . 18_445 yes
